data_2225929
loop_
_publ_author_name
'Saeed, Sohail'
'Rashid, Naghmana'
'Wong, Wing-Tak'

_publ_section_title
;
 1-(4-Chlorophenyl)-3-(2-thienylcarbonyl)thiourea
;
_journal_coeditor_code LX2142
_journal_issue 5
_journal_name_full 'Acta Crystallographica Section E'
_journal_page_first o1162
_journal_paper_doi 10.1107/S1600536810013863
_journal_volume 66
_journal_year 2010
_chemical_formula_iupac 'C12 H9 Cl N2 O S2'
_chemical_formula_moiety 'C12 H9 Cl N2 O S2'
_chemical_formula_sum 'C12 H9 Cl N2 O S2'
_chemical_formula_weight 296.78
_chemical_melting_point 412
_chemical_name_systematic
;
1-(4-Chlorophenyl)-3-(2-thienylcarbonyl)thiourea
;
_space_group_IT_number 14
_symmetry_cell_setting monoclinic
_symmetry_space_group_name_Hall '-P 2yn'
_symmetry_space_group_name_H-M 'P 1 21/n 1'
_atom_sites_solution_hydrogens geom
_atom_sites_solution_primary direct
_atom_sites_solution_secondary difmap
_audit_creation_method SHELXL-97
_cell_angle_alpha 90.00
_cell_angle_beta 95.626(2)
_cell_angle_gamma 90.00
_cell_formula_units_Z 4
_cell_length_a 4.6552(7)
_cell_length_b 11.660(2)
_cell_length_c 23.630(4)
_cell_measurement_reflns_used 8801
_cell_measurement_temperature 300(2)
_cell_measurement_theta_max 28.28
_cell_measurement_theta_min 1.73
_cell_volume 1276.4(4)
_computing_cell_refinement 'SAINT (Bruker, 2006)'
_computing_data_collection 'SMART (Bruker, 1998)'
_computing_data_reduction
;
SAINT (Bruker, 2006) and
CrystalStructure (Rigaku/MSC and Rigaku, 2006)
;
_computing_molecular_graphics 'ORTEPII (Johnson, 1976) and DIAMOND (Brandenburg, 1998)'
_computing_publication_material 'SHELXL97 (Sheldrick, 2008)'
_computing_structure_refinement 'SHELXL97 (Sheldrick, 2008)'
_computing_structure_solution 'SHELXS97 (Sheldrick, 2008)'
_diffrn_ambient_temperature 300(2)
_diffrn_measured_fraction_theta_full 0.980
_diffrn_measured_fraction_theta_max 0.980
_diffrn_measurement_device_type 'Bruker SMART 1000 CCD'
_diffrn_measurement_method '\w scan'
_diffrn_radiation_monochromator graphite
_diffrn_radiation_source 'fine-focus sealed tube'
_diffrn_radiation_type MoK\a
_diffrn_radiation_wavelength 0.71073
_diffrn_reflns_av_R_equivalents 0.0187
_diffrn_reflns_av_sigmaI/netI 0.0198
_diffrn_reflns_limit_h_max 6
_diffrn_reflns_limit_h_min -6
_diffrn_reflns_limit_k_max 15
_diffrn_reflns_limit_k_min -9
_diffrn_reflns_limit_l_max 31
_diffrn_reflns_limit_l_min -30
_diffrn_reflns_number 8549
_diffrn_reflns_theta_full 28.28
_diffrn_reflns_theta_max 28.28
_diffrn_reflns_theta_min 1.73
_diffrn_standards_decay_% 0
_diffrn_standards_number 0
_exptl_absorpt_coefficient_mu 0.613
_exptl_absorpt_correction_T_max 0.9526
_exptl_absorpt_correction_T_min 0.7827
_exptl_absorpt_correction_type multi-scan
_exptl_absorpt_process_details '(SADABS; Sheldrick, 1996)'
_exptl_crystal_colour yellow
_exptl_crystal_density_diffrn 1.544
_exptl_crystal_density_method 'not measured'
_exptl_crystal_description prism
_exptl_crystal_F_000 608
_exptl_crystal_size_max 0.42
_exptl_crystal_size_mid 0.19
_exptl_crystal_size_min 0.08
_refine_diff_density_max 0.309
_refine_diff_density_min -0.200
_refine_ls_extinction_method none
_refine_ls_goodness_of_fit_ref 1.068
_refine_ls_hydrogen_treatment mixed
_refine_ls_matrix_type full
_refine_ls_number_parameters 172
_refine_ls_number_reflns 3102
_refine_ls_number_restraints 0
_refine_ls_restrained_S_all 1.068
_refine_ls_R_factor_all 0.0462
_refine_ls_R_factor_gt 0.0384
_refine_ls_shift/esd_max 0.000
_refine_ls_shift/su_max_lt 0.001
_refine_ls_shift/su_mean 0.000
_refine_ls_structure_factor_coef Fsqd
_refine_ls_weighting_details 'calc w=1/[\s^2^(Fo^2^)+(0.0546P)^2^+0.3548P] where P=(Fo^2^+2Fc^2^)/3'
_refine_ls_weighting_scheme calc
_refine_ls_wR_factor_gt 0.1024
_refine_ls_wR_factor_ref 0.1071
_reflns_number_gt 2578
_reflns_number_total 3102
_reflns_threshold_expression I>2\s(I)
_cod_data_source_file lx2142.cif
_cod_data_source_block I
_cod_original_sg_symbol_H-M 'P 21/n'
_cod_database_code 2225929
_cod_database_fobs_code 2225929

loop_
_symmetry_equiv_pos_as_xyz
'x, y, z'
'-x+1/2, y+1/2, -z+1/2'
'-x, -y, -z'
'x-1/2, -y-1/2, z-1/2'

loop_
_atom_site_type_symbol
_atom_site_label
_atom_site_fract_x
_atom_site_fract_y
_atom_site_fract_z
_atom_site_U_iso_or_equiv
_atom_site_adp_type
_atom_site_calc_flag
_atom_site_refinement_flags
_atom_site_occupancy
_atom_site_disorder_assembly
_atom_site_disorder_group
Cl Cl1 1.37357(11) 0.14501(5) 0.54454(2) 0.06174(17) Uani d . 1 . .
S S1 0.42417(13) 0.54355(4) 0.38816(3) 0.06558(19) Uani d . 1 . .
S S2 -0.38487(12) 0.23708(4) 0.20193(2) 0.05870(17) Uani d . 1 . .
O O1 0.0745(3) 0.22204(11) 0.29637(6) 0.0549(3) Uani d . 1 . .
N N1 0.4375(3) 0.31315(13) 0.37757(6) 0.0426(3) Uani d . 1 . .
H H1N 0.357(5) 0.2572(18) 0.3578(9) 0.053(6) Uiso d . 1 . .
N N2 0.0880(3) 0.41119(13) 0.32158(7) 0.0446(3) Uani d . 1 . .
H H2N 0.001(5) 0.475(2) 0.3134(10) 0.063(7) Uiso d . 1 . .
C C1 1.1034(4) 0.19841(16) 0.49542(8) 0.0448(4) Uani d . 1 . .
C C2 0.9940(4) 0.12913(16) 0.45099(8) 0.0470(4) Uani d . 1 . .
H H2 1.0655 0.0554 0.4470 0.056 Uiso calc R 1 . .
C C3 0.7761(4) 0.17123(15) 0.41242(7) 0.0446(4) Uani d . 1 . .
H H3 0.7010 0.1254 0.3823 0.053 Uiso calc R 1 . .
C C4 0.6685(4) 0.28161(15) 0.41829(7) 0.0395(3) Uani d . 1 . .
C C5 0.7819(4) 0.34955(16) 0.46329(8) 0.0486(4) Uani d . 1 . .
H H5 0.7111 0.4233 0.4677 0.058 Uiso calc R 1 . .
C C6 1.0007(4) 0.30746(17) 0.50170(8) 0.0506(4) Uani d . 1 . .
H H6 1.0777 0.3531 0.5317 0.061 Uiso calc R 1 . .
C C7 0.3216(4) 0.41540(14) 0.36378(7) 0.0409(4) Uani d . 1 . .
C C8 -0.0182(4) 0.32019(15) 0.28912(7) 0.0408(4) Uani d . 1 . .
C C9 -0.2510(4) 0.34711(15) 0.24497(7) 0.0413(4) Uani d . 1 . .
C C10 -0.3865(4) 0.44880(17) 0.22982(8) 0.0499(4) Uani d . 1 . .
H H10 -0.3439 0.5183 0.2481 0.060 Uiso calc R 1 . .
C C11 -0.5988(5) 0.43535(18) 0.18316(9) 0.0574(5) Uani d . 1 . .
H H11 -0.7109 0.4952 0.1671 0.069 Uiso calc R 1 . .
C C12 -0.6202(5) 0.32616(19) 0.16464(9) 0.0586(5) Uani d . 1 . .
H H12 -0.7503 0.3022 0.1346 0.070 Uiso calc R 1 . .

loop_
_atom_site_aniso_label
_atom_site_aniso_U_11
_atom_site_aniso_U_22
_atom_site_aniso_U_33
_atom_site_aniso_U_12
_atom_site_aniso_U_13
_atom_site_aniso_U_23
Cl1 0.0533(3) 0.0688(3) 0.0585(3) -0.0017(2) -0.0177(2) 0.0113(2)
S1 0.0745(4) 0.0364(2) 0.0783(4) -0.0039(2) -0.0311(3) -0.0049(2)
S2 0.0706(3) 0.0434(3) 0.0563(3) 0.0030(2) -0.0228(2) -0.0074(2)
O1 0.0672(9) 0.0381(6) 0.0547(8) 0.0023(6) -0.0187(6) -0.0028(6)
N1 0.0463(8) 0.0358(7) 0.0429(8) -0.0042(6) -0.0088(6) -0.0016(6)
N2 0.0469(8) 0.0372(7) 0.0466(8) 0.0002(6) -0.0105(6) -0.0020(6)
C1 0.0384(8) 0.0518(10) 0.0427(9) -0.0060(7) -0.0035(7) 0.0076(7)
C2 0.0494(10) 0.0429(9) 0.0473(9) 0.0012(8) -0.0023(7) 0.0025(7)
C3 0.0491(9) 0.0403(9) 0.0423(9) -0.0046(7) -0.0060(7) -0.0026(7)
C4 0.0387(8) 0.0392(8) 0.0394(8) -0.0047(6) -0.0026(6) 0.0029(7)
C5 0.0552(10) 0.0416(9) 0.0465(9) -0.0005(8) -0.0075(8) -0.0035(7)
C6 0.0526(10) 0.0501(10) 0.0460(9) -0.0084(8) -0.0113(8) -0.0045(8)
C7 0.0418(8) 0.0395(8) 0.0401(8) -0.0048(7) -0.0030(6) -0.0010(7)
C8 0.0428(8) 0.0395(8) 0.0388(8) -0.0031(7) -0.0020(6) 0.0002(7)
C9 0.0436(8) 0.0394(9) 0.0392(8) -0.0041(7) -0.0042(6) 0.0001(7)
C10 0.0528(10) 0.0419(10) 0.0519(10) 0.0004(8) -0.0098(8) 0.0005(8)
C11 0.0578(11) 0.0509(11) 0.0595(12) 0.0041(9) -0.0146(9) 0.0077(9)
C12 0.0620(12) 0.0570(12) 0.0514(10) -0.0013(9) -0.0214(9) 0.0007(9)

loop_
_atom_type_symbol
_atom_type_description
_atom_type_scat_dispersion_real
_atom_type_scat_dispersion_imag
_atom_type_scat_source
C C 0.0033 0.0016 'International Tables Vol C Tables 4.2.6.8 and 6.1.1.4'
H H 0.0000 0.0000 'International Tables Vol C Tables 4.2.6.8 and 6.1.1.4'
N N 0.0061 0.0033 'International Tables Vol C Tables 4.2.6.8 and 6.1.1.4'
O O 0.0106 0.0060 'International Tables Vol C Tables 4.2.6.8 and 6.1.1.4'
S S 0.1246 0.1234 'International Tables Vol C Tables 4.2.6.8 and 6.1.1.4'
Cl Cl 0.1484 0.1585 'International Tables Vol C Tables 4.2.6.8 and 6.1.1.4'

loop_
_geom_angle_atom_site_label_1
_geom_angle_atom_site_label_2
_geom_angle_atom_site_label_3
_geom_angle_site_symmetry_1
_geom_angle_site_symmetry_3
_geom_angle
_geom_angle_publ_flag
C12 S2 C9 . . 91.64(10) ?
C7 N1 C4 . . 131.12(15) ?
C7 N1 H1N . . 113.5(14) ?
C4 N1 H1N . . 115.4(14) ?
C8 N2 C7 . . 129.51(16) ?
C8 N2 H2N . . 113.9(16) ?
C7 N2 H2N . . 116.5(16) ?
C6 C1 C2 . . 121.18(16) ?
C6 C1 Cl1 . . 119.75(14) ?
C2 C1 Cl1 . . 119.06(15) ?
C1 C2 C3 . . 118.96(17) ?
C1 C2 H2 . . 120.5 ?
C3 C2 H2 . . 120.5 ?
C2 C3 C4 . . 120.61(16) ?
C2 C3 H3 . . 119.7 ?
C4 C3 H3 . . 119.7 ?
C5 C4 C3 . . 119.35(16) ?
C5 C4 N1 . . 125.26(16) ?
C3 C4 N1 . . 115.33(15) ?
C6 C5 C4 . . 119.96(18) ?
C6 C5 H5 . . 120.0 ?
C4 C5 H5 . . 120.0 ?
C1 C6 C5 . . 119.94(17) ?
C1 C6 H6 . . 120.0 ?
C5 C6 H6 . . 120.0 ?
N1 C7 N2 . . 114.12(15) ?
N1 C7 S1 . . 128.69(13) ?
N2 C7 S1 . . 117.15(13) ?
O1 C8 N2 . . 122.64(16) ?
O1 C8 C9 . . 121.65(16) ?
N2 C8 C9 . . 115.71(15) ?
C10 C9 C8 . . 131.32(16) ?
C10 C9 S2 . . 111.10(13) ?
C8 C9 S2 . . 117.57(13) ?
C9 C10 C11 . . 112.03(17) ?
C9 C10 H10 . . 124.0 ?
C11 C10 H10 . . 124.0 ?
C12 C11 C10 . . 112.44(18) ?
C12 C11 H11 . . 123.8 ?
C10 C11 H11 . . 123.8 ?
C11 C12 S2 . . 112.79(15) ?
C11 C12 H12 . . 123.6 ?
S2 C12 H12 . . 123.6 ?

loop_
_geom_bond_atom_site_label_1
_geom_bond_atom_site_label_2
_geom_bond_site_symmetry_2
_geom_bond_distance
_geom_bond_publ_flag
Cl1 C1 . 1.7408(18) ?
S1 C7 . 1.6548(17) ?
S2 C12 . 1.693(2) ?
S2 C9 . 1.7158(17) ?
O1 C8 . 1.229(2) ?
N1 C7 . 1.336(2) ?
N1 C4 . 1.419(2) ?
N1 H1N . 0.87(2) ?
N2 C8 . 1.373(2) ?
N2 C7 . 1.402(2) ?
N2 H2N . 0.86(2) ?
C1 C6 . 1.372(3) ?
C1 C2 . 1.382(3) ?
C2 C3 . 1.385(2) ?
C2 H2 . 0.9300 ?
C3 C4 . 1.393(2) ?
C3 H3 . 0.9300 ?
C4 C5 . 1.388(2) ?
C5 C6 . 1.386(3) ?
C5 H5 . 0.9300 ?
C6 H6 . 0.9300 ?
C8 C9 . 1.463(2) ?
C9 C10 . 1.374(2) ?
C10 C11 . 1.415(3) ?
C10 H10 . 0.9300 ?
C11 C12 . 1.347(3) ?
C11 H11 . 0.9300 ?
C12 H12 . 0.9300 ?

loop_
_geom_hbond_atom_site_label_D
_geom_hbond_atom_site_label_H
_geom_hbond_atom_site_label_A
_geom_hbond_site_symmetry_A
_geom_hbond_distance_DH
_geom_hbond_distance_HA
_geom_hbond_distance_DA
_geom_hbond_angle_DHA
N1 H1N O1 . 0.87(2) 1.91(2) 2.651(2) 143(2)
C12 H12 Cl1 4_365 0.93 2.69 3.523(2) 149.3

loop_
_cod_related_entry_id
_cod_related_entry_database
_cod_related_entry_code
1 ChemSpider 645945
